data_1566752
loop_
_publ_author_name
'Dang, Li-Long'
'Li, Ting-Ting'
'Zhang, Ting-Ting'
'Zhao, Ying'
'Chen, Tian'
'Gao, Xiang'
'Ma, Lufang'
'Jin, Guo-Xin'

_publ_section_title
;
 Highly selective synthesis and near-infrared photothermal conversion of
 metalla-Borromean ring and [2]catenane assemblies
;
_journal_name_full 'Chemical Science'
_journal_paper_doi 10.1039/D2SC00437B
_journal_year 2022
_chemical_formula_moiety '2(C100 H92 Ir4 N4 O8), 4(C1 F3 O3 S1), O6 S2, C2 F6, 0.56[CF3SO3], 5.2[CF3SO3]'
_chemical_formula_sum 'C211.76 H184 F35.28 Ir8 N8 O51.28 S11.76'
_chemical_formula_weight 6246.20
_space_group_crystal_system monoclinic
_space_group_IT_number 14
_space_group_name_Hall '-P 2ybc'
_space_group_name_H-M_alt 'P 1 21/c 1'
_atom_sites_solution_hydrogens mixed
_audit_creation_date 2022-03-24
_audit_creation_method
;
Olex2 1.5
(compiled 2021.12.09 svn.r5202d8cf for OlexSys, GUI svn.r6439)
;
_audit_update_record
;
2022-03-31 deposited with the CCDC.	2022-04-05 downloaded from the CCDC.
;
_cell_angle_alpha 90
_cell_angle_beta 99.140(4)
_cell_angle_gamma 90
_cell_formula_units_Z 1
_cell_length_a 21.3182(15)
_cell_length_b 15.4343(10)
_cell_length_c 19.1459(14)
_cell_measurement_reflns_used 9918
_cell_measurement_temperature 173.00
_cell_measurement_theta_max 52.99
_cell_measurement_theta_min 3.09
_cell_volume 6219.6(8)
_computing_cell_refinement 'SAINT V8.40B (Bruker, 2019)'
_computing_data_collection 'Bruker BIS V6.2.14'
_computing_data_reduction 'SAINT V8.40B (Bruker, 2019)'
_computing_molecular_graphics 'Olex2 1.5 (Dolomanov et al., 2009)'
_computing_publication_material 'Olex2 1.5 (Dolomanov et al., 2009)'
_computing_structure_refinement 'XL  (Sheldrick, 2008)'
_computing_structure_solution 'SHELXT 2018/2 (Sheldrick, 2018)'
_diffrn_ambient_temperature 173.00
_diffrn_detector_area_resol_mean 7.41
_diffrn_detector_type 'Bruker PHOTON III'
_diffrn_measured_fraction_theta_full 0.995
_diffrn_measured_fraction_theta_max 0.995
_diffrn_measurement_device 'three-circle diffractometer'
_diffrn_measurement_device_type 'Bruker D8 VENTURE Metaljet PHOTON III'
_diffrn_measurement_method '\w and \f shutterless scans'
_diffrn_measurement_specimen_support 'nylon loop'
_diffrn_radiation_type GaK\a
_diffrn_radiation_wavelength 1.34139
_diffrn_reflns_av_R_equivalents 0.0767
_diffrn_reflns_av_unetI/netI 0.0651
_diffrn_reflns_Laue_measured_fraction_full 0.995
_diffrn_reflns_Laue_measured_fraction_max 0.995
_diffrn_reflns_limit_h_max 25
_diffrn_reflns_limit_h_min -25
_diffrn_reflns_limit_k_max 15
_diffrn_reflns_limit_k_min -18
_diffrn_reflns_limit_l_max 23
_diffrn_reflns_limit_l_min -23
_diffrn_reflns_number 45180
_diffrn_reflns_point_group_measured_fraction_full 0.995
_diffrn_reflns_point_group_measured_fraction_max 0.995
_diffrn_reflns_theta_full 53.594
_diffrn_reflns_theta_max 53.901
_diffrn_reflns_theta_min 3.089
_diffrn_source_current 2.86
_diffrn_source_power 0.19937059999999998
_diffrn_source_voltage 69.71
_diffrn_standards_number 0
_exptl_absorpt_coefficient_mu 6.505
_exptl_absorpt_correction_T_max 0.7363
_exptl_absorpt_correction_T_min 0.5913
_exptl_absorpt_correction_type multi-scan
_exptl_absorpt_process_details
;
SADABS-2016/2 (Bruker,2016/2) was used for absorption correction.
wR2(int) was 0.1387 before and 0.1028 after correction.
The Ratio of minimum to maximum transmission is 0.8031.
The \l/2 correction factor is Not present.
;
_exptl_crystal_colour 'metallic dark black'
_exptl_crystal_colour_lustre metallic
_exptl_crystal_colour_modifier dark
_exptl_crystal_colour_primary black
_exptl_crystal_density_diffrn 1.668
_exptl_crystal_description block
_exptl_crystal_F_000 3042
_exptl_crystal_size_max 0.12
_exptl_crystal_size_mid 0.1
_exptl_crystal_size_min 0.1
_refine_diff_density_max 1.374
_refine_diff_density_min -1.112
_refine_diff_density_rms 0.119
_refine_ls_extinction_method none
_refine_ls_goodness_of_fit_ref 1.063
_refine_ls_hydrogen_treatment constr
_refine_ls_matrix_type full
_refine_ls_number_parameters 779
_refine_ls_number_reflns 11342
_refine_ls_number_restraints 2089
_refine_ls_restrained_S_all 1.023
_refine_ls_R_factor_all 0.0733
_refine_ls_R_factor_gt 0.0523
_refine_ls_shift/su_max 0.001
_refine_ls_shift/su_mean 0.000
_refine_ls_structure_factor_coef Fsqd
_refine_ls_weighting_details 'w=1/[\s^2^(Fo^2^)+(0.0690P)^2^+9.2966P] where P=(Fo^2^+2Fc^2^)/3'
_refine_ls_weighting_scheme calc
_refine_ls_wR_factor_gt 0.1340
_refine_ls_wR_factor_ref 0.1452
_reflns_Friedel_coverage 0.000
_reflns_number_gt 8310
_reflns_number_total 11342
_reflns_threshold_expression 'I > 2\s(I)'
_cod_data_source_file d2sc00437b2.cif
_cod_data_source_block a
_cod_database_code 1566752
_shelx_shelxl_version_number 2018/3
_shelx_space_group_comment
;
The symmetry employed for this shelxl refinement is uniquely defined
by the following loop, which should always be used as a source of
symmetry information in preference to the above space-group names.
They are only intended as comments.
;
_shelx_estimated_absorpt_t_max 0.562
_shelx_estimated_absorpt_t_min 0.509
_olex2_refinement_description
;
1. Fixed Uiso
 At 1.2 times of:
  All C(H) groups
 At 1.5 times of:
  All C(H,H,H) groups
2. Shared sites
{S2, C52}
{O10, F4}
{O9, F5}
{O8, F6}
3. Restrained distances
 C51-F2 = C51-F1 = C51-F3
 1.33 with sigma of 0.02
 C51-S1
 1.82 with sigma of 0.02
 S1-O6 = S1-O5 = S1-O7
 1.44 with sigma of 0.02
 C51-O6
 2.58 with sigma of 0.04
 C51-O7
 2.57 with sigma of 0.04
 C51-O5
 2.56 with sigma of 0.04
 F2-F1 \\sim F1-F3 \\sim F3-F2
 with sigma of 0.04
 S1-F2 \\sim S1-F1 \\sim S1-F3
 with sigma of 0.04
 C51-F2 \\sim C51-F1 \\sim C51-F3
 with sigma of 0.02
 S1-O6 \\sim S1-O5 \\sim S1-O7
 with sigma of 0.02
 O6-O5 \\sim O5-O7 \\sim O6-O7
 with sigma of 0.04
 C51-O6 \\sim C51-O5 \\sim C51-O7
 with sigma of 0.04
 C49A-C43A \\sim C50A-C44A \\sim C45A-C46A \\sim C41A-C47A \\sim C42A-C48A
 with sigma of 0.02
 C50-C44 \\sim C49-C43 \\sim C42-C48 \\sim C41-C47 \\sim C45-C46
 with sigma of 0.02
 C49-C48 \\sim C50-C49 \\sim C50-C46 \\sim C47-C46 \\sim C47-C48
 with sigma of 0.02
 C47A-C48A \\sim C49A-C48A \\sim C50A-C49A \\sim C50A-C46A \\sim C47A-C46A
 with sigma of 0.02
4. Rigid bond restraints
 All non-hydrogen atoms
 with sigma for 1-2 distances of 0.01 and sigma for 1-3 distances of 0.01
 Ir1, O2, O1, N2, C35, C31, C34, C33, C32
 with sigma for 1-2 distances of 0.001 and sigma for 1-3 distances of 0.002
5. Uiso/Uaniso restraints and constraints
C35 \\sim C33 \\sim C40 \\sim C31 \\sim C34 \\sim C32 \\sim C37 \\sim C36 \\sim
C39 \\sim C38: within 2A with sigma of 0.02 and sigma for terminal atoms of
0.04 within 2A
All non-hydrogen atoms have similar U: within 2A with sigma of 0.01 and sigma
for terminal atoms of 0.02 within 2A
C51 \\sim F2 \\sim F1 \\sim F3 \\sim S1 \\sim O6 \\sim O5 \\sim O7: within 2A
with sigma of 0.04 and sigma for terminal atoms of 0.08 within 2A
F1 \\sim C51 \\sim F2 \\sim F3 \\sim S1 \\sim O6 \\sim O5 \\sim O7: within 2A
with sigma of 0.005 and sigma for terminal atoms of 0.01 within 2A
S2 \\sim C52 \\sim O9 \\sim O10 \\sim O8 \\sim F4 \\sim F5 \\sim F6: within 2A
with sigma of 0.02 and sigma for terminal atoms of 0.04 within 2A
C22 \\sim C23 \\sim C24: within 2A with sigma of 0.02 and sigma for terminal
atoms of 0.04 within 2A
F1 \\sim C51 \\sim F2 \\sim F3 \\sim S1 \\sim O6 \\sim O5 \\sim O7 \\sim F3A
\\sim O7A \\sim S1A \\sim C51A \\sim O5A \\sim O6A \\sim F2A \\sim F1A: within
2A with sigma of 0.02 and sigma for terminal atoms of 0.04 within 2A
C43 \\sim C44 \\sim C45 \\sim C41 \\sim C42 \\sim C50 \\sim C49 \\sim C46 \\sim
C47 \\sim C48 \\sim C43A \\sim C44A \\sim C45A \\sim C41A \\sim C42A \\sim C50A
\\sim C49A \\sim C46A \\sim C47A \\sim C48A: within 2A with sigma of 0.02 and
sigma for terminal atoms of 0.04 within 2A
C46A \\sim C45A: within 2A with sigma of 0.005 and sigma for terminal atoms of
0.01 within 2A
Uanis(S2) = Uanis(C52)
Uanis(O10) = Uanis(F4)
Uanis(O8) = Uanis(F6)
Uanis(O9) = Uanis(F5)
6. Rigid body (RIGU) restrains
 All non-hydrogen atoms
 with sigma for 1-2 distances of 0.001 and sigma for 1-3 distances of 0.001
 C51, F2, F1, F3, S1, O6, O5, O7
 with sigma for 1-2 distances of 0.004 and sigma for 1-3 distances of 0.004
7. Others
 Sof(O7A)=Sof(C51A)=Sof(F3A)=Sof(F2A)=Sof(F1A)=Sof(S1A)=Sof(O5A)=Sof(O6A)=1-
 FVAR(1)
 Sof(C51)=Sof(F2)=Sof(F1)=Sof(F3)=Sof(S1)=Sof(O6)=Sof(O5)=Sof(O7)=FVAR(1)
 Sof(C43A)=Sof(C44A)=Sof(C45A)=Sof(C41A)=Sof(C42A)=Sof(C50A)=Sof(H50D)=
 Sof(H50E)=Sof(H50F)=Sof(C49A)=Sof(H49D)=Sof(H49E)=Sof(H49F)=Sof(C46A)=
 Sof(H46D)=Sof(H46E)=Sof(H46F)=Sof(C47A)=Sof(H47D)=Sof(H47E)=Sof(H47F)=
 Sof(C48A)=Sof(H48D)=Sof(H48E)=Sof(H48F)=1-FVAR(2)
 Sof(C43)=Sof(C44)=Sof(C45)=Sof(C41)=Sof(C42)=Sof(C50)=Sof(H50A)=Sof(H50B)=
 Sof(H50C)=Sof(C49)=Sof(H49A)=Sof(H49B)=Sof(H49C)=Sof(C46)=Sof(H46A)=Sof(H46B)=
 Sof(H46C)=Sof(C47)=Sof(H47A)=Sof(H47B)=Sof(H47C)=Sof(C48)=Sof(H48A)=Sof(H48B)=
 Sof(H48C)=FVAR(2)
 Fixed Sof: S2(0.5) C52(0.5) O9(0.5) O10(0.5) O8(0.5) F4(0.5) F5(0.5) F6(0.5)
8.a Riding coordinates:
 C50(H50A,H50B,H50C), C47(H47A,H47B,H47C), C48(H48A,H48B,H48C)
8.b Me refined with riding coordinates:
 C40(H40A,H40B,H40C)
8.c Aromatic/amide H refined with riding coordinates:
 C18(H18), C27(H27), C17(H17), C28(H28), C22(H22), C19(H19), C23(H23), C1(H1),
 C12(H12), C20(H20), C10(H10), C2(H2), C9(H9), C5(H5), C13(H13), C4(H4)
8.d Fitted pentagon refined as free rotating group:
 C34(C33,C32,C31,C35), C43(C44,C45,C41,C42), C43A(C44A,C45A,C41A,C42A)
8.e Idealised Me refined as rotating group:
 C37(H37A,H37B,H37C), C36(H36A,H36B,H36C), C39(H39A,H39B,H39C), C38(H38A,H38B,
 H38C), C49(H49A,H49B,H49C), C46(H46A,H46B,H46C), C50A(H50D,H50E,H50F),
 C49A(H49D,H49E,H49F), C46A(H46D,H46E,H46F), C47A(H47D,H47E,H47F), C48A(H48D,
 H48E,H48F)
;
_smtbx_masks_special_details
;
A solvent mask was calculated and 411 electrons were 
found in a volume of 1552\%A^3^ in 2 voids per unit cell. 
This is consistent with the presence of 
0.56[CF3SO3], 5.2[CF3SO3] per Asymmetric Unit 
which account for 420 electrons 
per unit cell.
;
_smtbx_masks_void_probe_radius 1.2
_smtbx_masks_void_truncation_radius 1.2
_olex2_submission_special_instructions 'No special instructions were received'

loop_
_space_group_symop_operation_xyz
'x, y, z'
'-x, y+1/2, -z+1/2'
'-x, -y, -z'
'x, -y-1/2, z-1/2'

loop_
_atom_site_label
_atom_site_type_symbol
_atom_site_fract_x
_atom_site_fract_y
_atom_site_fract_z
_atom_site_U_iso_or_equiv
_atom_site_adp_type
_atom_site_occupancy
_atom_site_site_symmetry_order
_atom_site_calc_flag
_atom_site_refinement_flags_posn
_atom_site_refinement_flags_adp
_atom_site_refinement_flags_occupancy
_atom_site_disorder_assembly
_atom_site_disorder_group
Ir1 Ir 0.70980(2) 0.22788(2) 0.56439(2) 0.05003(12) Uani 1 1 d . U . . .
Ir2 Ir 0.91531(2) 0.66566(2) 0.72282(2) 0.05387(12) Uani 1 1 d . U . . .
O1 O 0.7746(2) 0.2554(3) 0.6542(2) 0.0513(9) Uani 1 1 d . U . . .
O2 O 0.6996(2) 0.3601(3) 0.5522(3) 0.0565(9) Uani 1 1 d . U . . .
O3 O 0.9151(2) 0.5358(3) 0.7482(3) 0.0555(10) Uani 1 1 d . U . . .
O4 O 0.8321(2) 0.6423(3) 0.6546(3) 0.0612(11) Uani 1 1 d . U . . .
C25 C 0.8212(3) 0.4878(4) 0.6682(3) 0.0443(11) Uani 1 1 d . U . . .
N2 N 0.6424(3) 0.2454(4) 0.6333(3) 0.0531(10) Uani 1 1 d . U . . .
C30 C 0.7853(3) 0.4117(4) 0.6408(3) 0.0434(11) Uani 1 1 d . U . . .
N1 N 0.1448(3) 0.3262(4) 1.2003(4) 0.0597(13) Uani 1 1 d . U . . .
C26 C 0.8747(3) 0.4758(4) 0.7226(3) 0.0435(11) Uani 1 1 d . U . . .
C29 C 0.8002(3) 0.3285(4) 0.6727(3) 0.0440(12) Uani 1 1 d . U . . .
C21 C 0.7346(3) 0.4192(4) 0.5835(4) 0.0497(13) Uani 1 1 d . U . . .
C24 C 0.8052(3) 0.5694(4) 0.6360(4) 0.0515(13) Uani 1 1 d . U . . .
C18 C 0.6470(4) 0.1988(5) 0.6934(4) 0.0569(14) Uani 1 1 d . U . . .
H18 H 0.683423 0.163566 0.706926 0.068 Uiso 1 1 calc R U . . .
C27 C 0.8855(3) 0.3932(4) 0.7557(4) 0.0470(12) Uani 1 1 d . U . . .
H27 H 0.918458 0.387480 0.795032 0.056 Uiso 1 1 calc R U . . .
C17 C 0.6012(4) 0.2006(5) 0.7352(4) 0.0599(15) Uani 1 1 d . U . . .
H17 H 0.605303 0.165427 0.776398 0.072 Uiso 1 1 calc R U . . .
C11 C 0.4141(4) 0.2680(5) 0.8460(4) 0.0621(14) Uani 1 1 d . U . . .
C28 C 0.8508(3) 0.3238(4) 0.7332(4) 0.0502(14) Uani 1 1 d . U . . .
H28 H 0.859307 0.270178 0.757238 0.060 Uiso 1 1 calc R U . . .
C16 C 0.5484(4) 0.2536(5) 0.7181(4) 0.0600(14) Uani 1 1 d . U . . .
C22 C 0.7200(4) 0.5062(5) 0.5545(4) 0.0603(16) Uani 1 1 d . U . . .
H22 H 0.685296 0.513471 0.517167 0.072 Uiso 1 1 calc R U . . .
C14 C 0.4591(4) 0.2607(5) 0.7991(4) 0.0629(16) Uani 1 1 d . U . . .
C19 C 0.5920(3) 0.2964(5) 0.6168(4) 0.0564(14) Uani 1 1 d . U . . .
H19 H 0.589372 0.331105 0.575437 0.068 Uiso 1 1 calc R U . . .
C23 C 0.7536(4) 0.5743(5) 0.5788(4) 0.0632(17) Uani 1 1 d . U . . .
H23 H 0.743023 0.628985 0.557368 0.076 Uiso 1 1 calc R U . . .
C15 C 0.4989(4) 0.2564(5) 0.7602(4) 0.0641(16) Uani 1 1 d . U . . .
C40 C 0.7907(4) 0.0491(5) 0.5907(4) 0.0636(18) Uani 1 1 d . U . . .
H40A H 0.835027 0.064798 0.589533 0.095 Uiso 1 1 calc R U . . .
H40B H 0.781104 0.057707 0.638647 0.095 Uiso 1 1 calc R U . . .
H40C H 0.783952 -0.011908 0.577284 0.095 Uiso 1 1 calc R U . . .
C1 C 0.1985(4) 0.2785(5) 1.2109(5) 0.0670(16) Uani 1 1 d . U . . .
H1 H 0.211522 0.250963 1.255167 0.080 Uiso 1 1 calc R U . . .
C8 C 0.3300(4) 0.2853(5) 0.9427(5) 0.0659(15) Uani 1 1 d . U . . .
C12 C 0.3585(4) 0.3161(5) 0.8280(5) 0.0674(16) Uani 1 1 d . U . . .
H12 H 0.349071 0.342564 0.782741 0.081 Uiso 1 1 calc R U . . .
C7 C 0.2874(4) 0.2961(5) 0.9936(5) 0.0688(17) Uani 1 1 d . U . . .
C20 C 0.5438(4) 0.3018(5) 0.6558(4) 0.0594(14) Uani 1 1 d . U . . .
H20 H 0.507889 0.337495 0.640831 0.071 Uiso 1 1 calc R U . . .
C10 C 0.4256(4) 0.2270(5) 0.9107(5) 0.0675(16) Uani 1 1 d . U . . .
H10 H 0.462742 0.192770 0.922685 0.081 Uiso 1 1 calc R U . . .
C34 C 0.7673(2) 0.1692(4) 0.4946(3) 0.0640(10) Uani 1 1 d G U . . .
C33 C 0.7119(3) 0.2051(3) 0.4538(3) 0.0685(11) Uani 1 1 d G U . . .
C32 C 0.6582(2) 0.1631(4) 0.4738(3) 0.0672(11) Uani 1 1 d G U . . .
C31 C 0.6803(2) 0.1013(3) 0.5269(3) 0.0615(10) Uani 1 1 d G U . . .
C35 C 0.7477(2) 0.1050(3) 0.5398(3) 0.0586(10) Uani 1 1 d G U . . .
C2 C 0.2348(4) 0.2696(5) 1.1575(5) 0.0729(17) Uani 1 1 d . U . . .
H2 H 0.272389 0.235701 1.165769 0.088 Uiso 1 1 calc R U . . .
C9 C 0.3842(4) 0.2350(5) 0.9579(5) 0.0697(17) Uani 1 1 d . U . . .
H9 H 0.392807 0.205655 1.002007 0.084 Uiso 1 1 calc R U . . .
C5 C 0.1273(4) 0.3649(6) 1.1371(5) 0.0734(18) Uani 1 1 d . U . . .
H5 H 0.088975 0.397467 1.129530 0.088 Uiso 1 1 calc R U . . .
C13 C 0.3169(4) 0.3250(5) 0.8770(5) 0.0678(16) Uani 1 1 d . U . . .
H13 H 0.279335 0.358512 0.865191 0.081 Uiso 1 1 calc R U . . .
C6 C 0.2555(4) 0.3011(6) 1.0380(5) 0.0702(17) Uani 1 1 d . U . . .
C3 C 0.2174(4) 0.3093(6) 1.0917(5) 0.0677(15) Uani 1 1 d . U . . .
C37 C 0.5896(4) 0.1819(6) 0.4414(5) 0.090(3) Uani 1 1 d . U . . .
H37A H 0.578590 0.148817 0.397433 0.134 Uiso 1 1 calc R U . . .
H37B H 0.584664 0.243948 0.431079 0.134 Uiso 1 1 calc R U . . .
H37C H 0.561350 0.165035 0.474736 0.134 Uiso 1 1 calc R U . . .
C36 C 0.6394(4) 0.0408(5) 0.5633(6) 0.083(2) Uani 1 1 d . U . . .
H36A H 0.627545 -0.009863 0.533201 0.125 Uiso 1 1 calc R U . . .
H36B H 0.600882 0.071353 0.571391 0.125 Uiso 1 1 calc R U . . .
H36C H 0.663294 0.021909 0.608706 0.125 Uiso 1 1 calc R U . . .
C4 C 0.1629(4) 0.3589(6) 1.0829(5) 0.0753(18) Uani 1 1 d . U . . .
H4 H 0.149797 0.388908 1.039760 0.090 Uiso 1 1 calc R U . . .
C39 C 0.8345(5) 0.1939(7) 0.4878(6) 0.095(3) Uani 1 1 d . U . . .
H39A H 0.862798 0.180166 0.531864 0.143 Uiso 1 1 calc R U . . .
H39B H 0.836466 0.256163 0.478265 0.143 Uiso 1 1 calc R U . . .
H39C H 0.847880 0.161452 0.448664 0.143 Uiso 1 1 calc R U . . .
C38 C 0.7094(6) 0.2760(6) 0.4002(5) 0.099(3) Uani 1 1 d . U . . .
H38A H 0.672105 0.312412 0.402196 0.148 Uiso 1 1 calc R U . . .
H38B H 0.706578 0.250679 0.352850 0.148 Uiso 1 1 calc R U . . .
H38C H 0.747988 0.311337 0.410407 0.148 Uiso 1 1 calc R U . . .
C51 C 0.7964(7) 0.5230(9) 0.3856(9) 0.113(2) Uani 0.483(6) 1 d D U P A 1
F2 F 0.7993(7) 0.4540(8) 0.4260(6) 0.125(3) Uani 0.483(6) 1 d D U P A 1
F1 F 0.8557(7) 0.5550(10) 0.3933(8) 0.142(3) Uani 0.483(6) 1 d D U P A 1
F3 F 0.7551(8) 0.5814(8) 0.4019(7) 0.129(3) Uani 0.483(6) 1 d D U P A 1
S1 S 0.7744(7) 0.4952(10) 0.2944(10) 0.1063(19) Uani 0.483(6) 1 d D U P A 1
O6 O 0.7128(8) 0.4611(11) 0.2783(9) 0.126(3) Uani 0.483(6) 1 d D U P A 1
O5 O 0.8146(9) 0.4225(10) 0.2850(10) 0.120(3) Uani 0.483(6) 1 d D U P A 1
O7 O 0.7854(10) 0.5690(14) 0.2544(11) 0.112(3) Uani 0.483(6) 1 d D U P A 1
S2 S 0.9748(2) 0.4574(3) 0.9896(2) 0.0917(10) Uani 0.5 1 d . U P B 1
C52 C 0.9748(2) 0.4574(3) 0.9896(2) 0.0917(10) Uani 0.5 1 d . U P C 2
O9 O 0.9603(4) 0.4534(5) 0.9158(4) 0.1210(19) Uani 0.5 1 d . U P B 1
O10 O 0.9959(3) 0.3821(4) 1.0192(4) 0.1070(17) Uani 0.5 1 d . U P B 1
O8 O 0.9193(4) 0.4937(5) 1.0179(4) 0.132(2) Uani 0.5 1 d . U P B 1
F4 F 0.9959(3) 0.3821(4) 1.0192(4) 0.1070(17) Uani 0.5 1 d . U P C 2
F5 F 0.9603(4) 0.4534(5) 0.9158(4) 0.1210(19) Uani 0.5 1 d . U P C 2
F6 F 0.9193(4) 0.4937(5) 1.0179(4) 0.132(2) Uani 0.5 1 d . U P C 2
O7A O 0.7625(9) 0.5773(14) 0.2525(12) 0.109(4) Uani 0.517(6) 1 d . U P A 2
C51A C 0.7023(13) 0.5187(17) 0.3342(14) 0.114(2) Uani 0.517(6) 1 d . U P A 2
F3A F 0.6821(8) 0.4695(9) 0.3769(9) 0.150(4) Uani 0.517(6) 1 d . U P A 2
F2A F 0.6805(8) 0.5965(8) 0.3494(8) 0.133(3) Uani 0.517(6) 1 d . U P A 2
F1A F 0.6494(7) 0.5004(10) 0.2779(9) 0.149(4) Uani 0.517(6) 1 d . U P A 2
S1A S 0.7682(7) 0.5073(8) 0.2996(8) 0.0976(18) Uani 0.517(6) 1 d . U P A 2
O5A O 0.7744(8) 0.4191(11) 0.2830(9) 0.112(3) Uani 0.517(6) 1 d . U P A 2
O6A O 0.8156(9) 0.5328(12) 0.3586(10) 0.134(3) Uani 0.517(6) 1 d . U P A 2
C43 C 0.9746(8) 0.7159(10) 0.6491(5) 0.0697(17) Uani 0.480(10) 1 d DG U P D 1
C44 C 0.9450(8) 0.7858(10) 0.6794(7) 0.0679(17) Uani 0.480(10) 1 d DG U P D 1
C45 C 0.9664(8) 0.7851(9) 0.7535(6) 0.0648(18) Uani 0.480(10) 1 d DG U P D 1
C41 C 1.0092(7) 0.7146(10) 0.7691(5) 0.0655(18) Uani 0.480(10) 1 d DG U P D 1
C42 C 1.0142(7) 0.6719(8) 0.7045(8) 0.068(2) Uani 0.480(10) 1 d DG U P D 1
C50 C 0.9001(9) 0.8524(11) 0.6413(9) 0.079(4) Uani 0.480(10) 1 d D U P D 1
H50A H 0.900656 0.841834 0.590914 0.118 Uiso 0.480(10) 1 d R U P D 1
H50B H 0.897656 0.914854 0.649654 0.118 Uiso 0.480(10) 1 d R U P D 1
H50C H 0.863016 0.823714 0.655414 0.118 Uiso 0.480(10) 1 d R U P D 1
C49 C 0.9649(10) 0.6944(12) 0.5718(8) 0.086(4) Uani 0.480(10) 1 d D U P D 1
H49A H 0.978058 0.634443 0.565448 0.129 Uiso 0.480(10) 1 calc R U P D 1
H49B H 0.990464 0.733616 0.547420 0.129 Uiso 0.480(10) 1 calc R U P D 1
H49C H 0.919914 0.701129 0.551841 0.129 Uiso 0.480(10) 1 calc R U P D 1
C46 C 0.9501(9) 0.8485(10) 0.8070(8) 0.075(4) Uani 0.480(10) 1 d D U P D 1
H46A H 0.961811 0.824256 0.854627 0.112 Uiso 0.480(10) 1 calc R U P D 1
H46B H 0.904298 0.860204 0.798092 0.112 Uiso 0.480(10) 1 calc R U P D 1
H46C H 0.973398 0.902617 0.803441 0.112 Uiso 0.480(10) 1 calc R U P D 1
C47 C 1.0443(8) 0.6879(12) 0.8402(8) 0.079(4) Uani 0.480(10) 1 d D U P D 1
H47A H 1.020779 0.714686 0.874551 0.118 Uiso 0.480(10) 1 d R U P D 1
H47B H 1.084089 0.719526 0.839641 0.118 Uiso 0.480(10) 1 d R U P D 1
H47C H 1.053859 0.627436 0.853531 0.118 Uiso 0.480(10) 1 d R U P D 1
C48 C 1.0552(8) 0.5936(11) 0.6949(10) 0.080(4) Uani 0.480(10) 1 d D U P D 1
H48A H 1.092331 0.610665 0.673847 0.120 Uiso 0.480(10) 1 d R U P D 1
H48B H 1.069001 0.575595 0.744077 0.120 Uiso 0.480(10) 1 d R U P D 1
H48C H 1.033481 0.545235 0.668087 0.120 Uiso 0.480(10) 1 d R U P D 1
C43A C 0.9566(7) 0.7321(9) 0.6450(4) 0.0702(17) Uani 0.520(10) 1 d DG U P D 2
C44A C 0.9440(8) 0.7919(8) 0.6974(7) 0.0686(17) Uani 0.520(10) 1 d DG U P D 2
C45A C 0.9791(8) 0.7656(9) 0.7633(5) 0.0677(18) Uani 0.520(10) 1 d DG U P D 2
C41A C 1.0135(7) 0.6895(8) 0.7516(6) 0.0663(17) Uani 0.520(10) 1 d DG U P D 2
C42A C 0.9996(7) 0.6689(7) 0.6785(7) 0.0685(16) Uani 0.520(10) 1 d DG U P D 2
C50A C 0.9011(9) 0.8687(10) 0.6842(9) 0.086(4) Uani 0.520(10) 1 d D U P D 2
H50D H 0.869566 0.858445 0.641812 0.129 Uiso 0.520(10) 1 calc R U P D 2
H50E H 0.926161 0.920199 0.677070 0.129 Uiso 0.520(10) 1 calc R U P D 2
H50F H 0.879255 0.877748 0.724957 0.129 Uiso 0.520(10) 1 calc R U P D 2
C49A C 0.9300(9) 0.7309(11) 0.5680(7) 0.086(4) Uani 0.520(10) 1 d D U P D 2
H49D H 0.904903 0.678027 0.556878 0.129 Uiso 0.520(10) 1 calc R U P D 2
H49E H 0.964799 0.732190 0.540182 0.129 Uiso 0.520(10) 1 calc R U P D 2
H49F H 0.902698 0.781670 0.556309 0.129 Uiso 0.520(10) 1 calc R U P D 2
C46A C 0.9781(8) 0.8098(11) 0.8331(8) 0.078(3) Uani 0.520(10) 1 d D U P D 2
H46D H 0.934752 0.828696 0.836102 0.118 Uiso 0.520(10) 1 calc R U P D 2
H46E H 1.006409 0.860190 0.837083 0.118 Uiso 0.520(10) 1 calc R U P D 2
H46F H 0.992583 0.769187 0.871702 0.118 Uiso 0.520(10) 1 calc R U P D 2
C47A C 1.0535(7) 0.6379(10) 0.8088(8) 0.075(3) Uani 0.520(10) 1 d D U P D 2
H47D H 1.041775 0.652731 0.854782 0.113 Uiso 0.520(10) 1 calc R U P D 2
H47E H 1.098474 0.651412 0.809128 0.113 Uiso 0.520(10) 1 calc R U P D 2
H47F H 1.046361 0.575910 0.799681 0.113 Uiso 0.520(10) 1 calc R U P D 2
C48A C 1.0287(8) 0.5928(9) 0.6456(8) 0.078(4) Uani 0.520(10) 1 d D U P D 2
H48D H 1.029413 0.542259 0.676683 0.117 Uiso 0.520(10) 1 calc R U P D 2
H48E H 1.072189 0.607365 0.639296 0.117 Uiso 0.520(10) 1 calc R U P D 2
H48F H 1.003370 0.579571 0.599536 0.117 Uiso 0.520(10) 1 calc R U P D 2

loop_
_atom_site_aniso_label
_atom_site_aniso_U_11
_atom_site_aniso_U_22
_atom_site_aniso_U_33
_atom_site_aniso_U_23
_atom_site_aniso_U_13
_atom_site_aniso_U_12
Ir1 0.0532(2) 0.0454(2) 0.04868(19) 0.00220(14) -0.00061(14) -0.00177(14)
Ir2 0.0531(2) 0.0438(2) 0.0647(2) -0.00233(15) 0.00928(16) -0.00078(14)
O1 0.0537(19) 0.0448(17) 0.0514(17) 0.0068(14) -0.0036(13) -0.0018(16)
O2 0.063(3) 0.0467(9) 0.054(2) 0.0067(13) -0.0078(16) -0.0003(14)
O3 0.054(2) 0.0467(19) 0.062(3) 0.0011(18) -0.0023(18) -0.0003(16)
O4 0.067(2) 0.0416(19) 0.071(3) 0.003(2) -0.002(2) 0.0026(17)
C25 0.047(2) 0.0419(18) 0.044(3) 0.0038(18) 0.0068(18) 0.0037(17)
N2 0.0533(19) 0.047(2) 0.057(2) 0.0010(17) 0.0019(15) 0.0035(18)
C30 0.046(2) 0.0426(18) 0.042(2) 0.0039(18) 0.0070(17) 0.0031(17)
N1 0.042(3) 0.061(3) 0.074(3) -0.004(3) 0.003(2) -0.008(2)
C26 0.045(2) 0.043(2) 0.043(3) -0.0009(18) 0.0077(18) 0.0045(17)
C29 0.044(3) 0.0433(18) 0.043(3) 0.0046(17) 0.0038(19) 0.0011(17)
C21 0.055(3) 0.0438(19) 0.048(3) 0.0050(19) 0.0008(19) 0.0022(19)
C24 0.060(3) 0.0410(18) 0.051(3) 0.0050(19) 0.003(2) 0.0056(18)
C18 0.062(3) 0.050(3) 0.056(3) 0.002(2) 0.003(2) 0.006(3)
C27 0.046(3) 0.045(2) 0.047(3) 0.0012(19) 0.001(2) 0.0058(18)
C17 0.066(3) 0.056(4) 0.056(3) 0.000(3) 0.005(2) 0.004(3)
C11 0.061(3) 0.053(4) 0.072(3) -0.015(3) 0.010(2) -0.009(2)
C28 0.052(3) 0.046(2) 0.049(3) 0.004(2) -0.004(2) 0.003(2)
C16 0.063(3) 0.057(3) 0.058(3) -0.004(2) 0.004(2) 0.003(2)
C22 0.072(4) 0.047(2) 0.056(3) 0.011(2) -0.009(3) 0.003(2)
C14 0.062(3) 0.060(4) 0.066(3) -0.014(3) 0.008(3) -0.008(3)
C19 0.057(3) 0.049(3) 0.060(3) 0.002(3) 0.002(2) 0.006(2)
C23 0.075(3) 0.046(2) 0.062(3) 0.011(2) -0.010(2) 0.002(2)
C15 0.066(3) 0.060(4) 0.066(4) -0.007(3) 0.010(3) -0.001(3)
C40 0.071(4) 0.061(4) 0.059(4) -0.001(3) 0.013(3) 0.011(3)
C1 0.053(3) 0.062(4) 0.088(4) 0.005(3) 0.014(3) 0.001(3)
C8 0.055(3) 0.062(4) 0.081(3) -0.013(3) 0.011(2) -0.009(2)
C12 0.063(3) 0.064(4) 0.073(3) -0.016(3) 0.004(3) -0.004(3)
C7 0.058(4) 0.063(4) 0.086(4) -0.014(3) 0.016(3) -0.010(3)
C20 0.057(3) 0.059(4) 0.060(3) -0.003(3) 0.002(2) 0.007(3)
C10 0.060(3) 0.065(4) 0.079(3) -0.005(3) 0.015(3) -0.004(3)
C34 0.073(2) 0.063(3) 0.057(2) 0.0000(18) 0.0136(16) 0.0003(18)
C33 0.087(3) 0.065(3) 0.0502(11) -0.0027(15) 0.0026(17) 0.002(2)
C32 0.075(2) 0.060(2) 0.061(2) -0.0130(16) -0.0064(16) 0.0008(19)
C31 0.065(2) 0.0504(15) 0.067(3) -0.0103(14) 0.0053(18) -0.0032(16)
C35 0.065(2) 0.0530(16) 0.058(3) -0.0028(14) 0.0105(18) 0.0029(16)
C2 0.060(4) 0.067(4) 0.094(4) 0.004(3) 0.020(3) 0.005(3)
C9 0.060(3) 0.070(4) 0.080(4) 0.000(3) 0.017(3) -0.003(3)
C5 0.056(4) 0.093(5) 0.069(3) -0.004(3) 0.003(2) 0.011(3)
C13 0.061(3) 0.064(4) 0.077(3) -0.017(3) 0.005(3) -0.001(3)
C6 0.058(4) 0.068(4) 0.086(4) -0.013(3) 0.016(3) -0.009(3)
C3 0.057(3) 0.065(4) 0.082(3) -0.010(3) 0.012(2) -0.004(3)
C37 0.082(3) 0.080(6) 0.095(6) -0.020(5) -0.022(4) 0.008(4)
C36 0.081(5) 0.058(4) 0.113(6) -0.009(4) 0.024(5) -0.016(4)
C4 0.060(3) 0.091(5) 0.074(4) -0.006(3) 0.008(3) 0.006(3)
C39 0.082(3) 0.108(7) 0.104(7) -0.002(6) 0.039(4) -0.007(4)
C38 0.156(8) 0.086(5) 0.050(4) 0.010(3) 0.001(5) 0.000(5)
C51 0.135(4) 0.108(4) 0.097(4) 0.013(3) 0.018(4) -0.019(4)
F2 0.176(7) 0.108(5) 0.093(5) 0.011(5) 0.026(6) -0.013(5)
F1 0.147(5) 0.145(7) 0.126(7) 0.002(6) 0.003(5) -0.045(5)
F3 0.174(6) 0.107(5) 0.110(6) 0.008(5) 0.037(5) -0.010(5)
S1 0.119(4) 0.104(4) 0.096(3) 0.012(3) 0.015(3) -0.017(3)
O6 0.121(5) 0.119(6) 0.137(6) -0.004(6) 0.010(5) -0.023(4)
O5 0.133(6) 0.111(5) 0.116(6) 0.004(5) 0.017(6) -0.005(6)
O7 0.131(8) 0.112(5) 0.096(5) 0.014(5) 0.022(6) -0.011(5)
S2 0.101(3) 0.085(2) 0.086(2) -0.0026(19) 0.0041(19) 0.0028(19)
C52 0.101(3) 0.085(2) 0.086(2) -0.0026(19) 0.0041(19) 0.0028(19)
O9 0.154(5) 0.109(4) 0.089(2) -0.017(3) -0.013(3) 0.000(4)
O10 0.126(4) 0.080(3) 0.116(4) 0.004(3) 0.019(3) 0.006(3)
O8 0.114(4) 0.140(5) 0.153(4) 0.035(4) 0.049(4) 0.028(3)
F4 0.126(4) 0.080(3) 0.116(4) 0.004(3) 0.019(3) 0.006(3)
F5 0.154(5) 0.109(4) 0.089(2) -0.017(3) -0.013(3) 0.000(4)
F6 0.114(4) 0.140(5) 0.153(4) 0.035(4) 0.049(4) 0.028(3)
O7A 0.112(9) 0.109(6) 0.108(6) 0.028(6) 0.027(5) 0.010(6)
C51A 0.131(4) 0.103(5) 0.113(5) 0.013(4) 0.030(4) -0.016(4)
F3A 0.186(9) 0.116(6) 0.165(7) 0.035(6) 0.076(6) -0.004(7)
F2A 0.172(9) 0.100(5) 0.143(8) 0.004(5) 0.075(7) -0.027(5)
F1A 0.126(4) 0.157(8) 0.163(6) -0.018(6) 0.017(5) -0.015(7)
S1A 0.116(3) 0.091(4) 0.082(3) 0.017(3) 0.001(3) -0.014(3)
O5A 0.113(8) 0.096(5) 0.126(7) 0.005(4) 0.015(7) -0.019(5)
O6A 0.140(5) 0.137(7) 0.113(5) -0.006(5) -0.020(5) -0.016(6)
C43 0.070(4) 0.059(4) 0.082(3) 0.007(3) 0.019(3) -0.001(3)
C44 0.067(4) 0.054(3) 0.085(3) 0.007(3) 0.018(3) -0.004(2)
C45 0.061(4) 0.050(3) 0.085(3) 0.003(3) 0.017(3) -0.012(3)
C41 0.057(3) 0.057(3) 0.083(3) 0.007(3) 0.015(3) -0.010(2)
C42 0.063(4) 0.058(4) 0.086(4) 0.008(3) 0.019(3) -0.003(3)
C50 0.082(7) 0.066(7) 0.091(7) 0.015(6) 0.023(7) 0.008(5)
C49 0.099(10) 0.079(9) 0.082(4) 0.005(5) 0.024(5) 0.000(8)
C46 0.081(9) 0.052(6) 0.094(6) -0.006(5) 0.021(6) -0.017(5)
C47 0.065(7) 0.082(9) 0.087(4) 0.013(5) 0.007(5) -0.015(6)
C48 0.066(8) 0.068(6) 0.108(9) 0.005(6) 0.019(7) 0.005(5)
C43A 0.071(4) 0.058(3) 0.084(3) 0.007(3) 0.017(3) 0.000(3)
C44A 0.066(4) 0.053(3) 0.090(4) 0.005(3) 0.020(3) -0.006(2)
C45A 0.062(4) 0.055(3) 0.087(3) -0.002(3) 0.017(3) -0.013(3)
C41A 0.060(3) 0.058(3) 0.083(3) 0.004(3) 0.015(3) -0.008(2)
C42A 0.066(3) 0.059(3) 0.082(3) 0.005(3) 0.019(3) 0.001(3)
C50A 0.083(7) 0.057(5) 0.123(9) 0.011(6) 0.029(8) 0.005(5)
C49A 0.096(9) 0.079(9) 0.083(4) 0.013(4) 0.014(4) 0.002(7)
C46A 0.073(7) 0.066(6) 0.096(4) -0.015(5) 0.014(5) -0.019(5)
C47A 0.056(6) 0.080(8) 0.089(6) 0.014(6) 0.012(5) -0.007(5)
C48A 0.076(8) 0.070(5) 0.094(7) 0.002(6) 0.031(7) 0.007(5)

loop_
_atom_type_symbol
_atom_type_description
_atom_type_scat_dispersion_real
_atom_type_scat_dispersion_imag
_atom_type_scat_source
C C 0.0137 0.0067 'International Tables Vol C Tables 4.2.6.8 and 6.1.1.4'
F F 0.0583 0.0400 'International Tables Vol C Tables 4.2.6.8 and 6.1.1.4'
H H 0.0000 0.0000 'International Tables Vol C Tables 4.2.6.8 and 6.1.1.4'
Ir Ir -5.7005 5.2682 'International Tables Vol C Tables 4.2.6.8 and 6.1.1.4'
N N 0.0241 0.0134 'International Tables Vol C Tables 4.2.6.8 and 6.1.1.4'
O O 0.0389 0.0241 'International Tables Vol C Tables 4.2.6.8 and 6.1.1.4'
S S 0.2925 0.4295 'International Tables Vol C Tables 4.2.6.8 and 6.1.1.4'

loop_
_geom_angle_atom_site_label_1
_geom_angle_atom_site_label_2
_geom_angle_atom_site_label_3
_geom_angle
_geom_angle_site_symmetry_1
_geom_angle_site_symmetry_3
_geom_angle_publ_flag
O1 Ir1 N2 83.5(2) . . ?
O1 Ir1 C34 103.35(19) . . ?
O1 Ir1 C33 137.2(2) . . ?
O1 Ir1 C32 162.62(18) . . ?
O1 Ir1 C31 125.94(19) . . ?
O1 Ir1 C35 97.95(18) . . ?
O2 Ir1 O1 86.30(18) . . ?
O2 Ir1 N2 82.8(2) . . ?
O2 Ir1 C34 113.98(19) . . ?
O2 Ir1 C33 93.92(18) . . ?
O2 Ir1 C32 109.75(19) . . ?
O2 Ir1 C31 147.7(2) . . ?
O2 Ir1 C35 152.57(19) . . ?
N2 Ir1 C34 162.0(2) . . ?
N2 Ir1 C33 139.1(2) . . ?
N2 Ir1 C32 104.6(2) . . ?
N2 Ir1 C31 97.7(2) . . ?
N2 Ir1 C35 124.6(2) . . ?
C34 Ir1 C33 38.53(9) . . ?
C32 Ir1 C34 64.62(11) . . ?
C32 Ir1 C33 38.55(9) . . ?
C31 Ir1 C34 64.74(10) . . ?
C31 Ir1 C33 64.68(11) . . ?
C31 Ir1 C32 38.66(8) . . ?
C31 Ir1 C35 38.71(8) . . ?
C35 Ir1 C34 38.63(8) . . ?
C35 Ir1 C33 64.66(11) . . ?
C35 Ir1 C32 64.75(10) . . ?
O3 Ir2 N1 82.4(2) . 3_667 ?
O3 Ir2 C43 121.4(4) . . ?
O3 Ir2 C44 159.0(4) . . ?
O3 Ir2 C45 141.3(4) . . ?
O3 Ir2 C41 106.1(4) . . ?
O3 Ir2 C43A 130.9(4) . . ?
O3 Ir2 C44A 163.4(4) . . ?
O3 Ir2 C45A 130.3(4) . . ?
O3 Ir2 C41A 98.5(3) . . ?
O3 Ir2 C42A 98.8(3) . . ?
O4 Ir2 O3 86.86(19) . . ?
O4 Ir2 N1 84.0(2) . 3_667 ?
O4 Ir2 C43 100.4(4) . . ?
O4 Ir2 C44 100.4(4) . . ?
O4 Ir2 C45 131.6(4) . . ?
O4 Ir2 C41 162.9(3) . . ?
O4 Ir2 C43A 92.9(4) . . ?
O4 Ir2 C44A 105.4(4) . . ?
O4 Ir2 C45A 142.8(4) . . ?
O4 Ir2 C41A 156.1(4) . . ?
O4 Ir2 C42A 116.9(4) . . ?
N1 Ir2 C43 155.7(4) 3_667 . ?
N1 Ir2 C44 117.7(4) 3_667 . ?
N1 Ir2 C45 95.4(4) 3_667 . ?
N1 Ir2 C41 108.4(4) 3_667 . ?
N1 Ir2 C43A 146.4(4) 3_667 . ?
N1 Ir2 C44A 109.6(4) 3_667 . ?
N1 Ir2 C45A 97.3(4) 3_667 . ?
N1 Ir2 C41A 119.8(4) 3_667 . ?
N1 Ir2 C42A 159.1(4) 3_667 . ?
C43 Ir2 C41 63.4(3) . . ?
C44 Ir2 C43 38.1(3) . . ?
C44 Ir2 C45 38.2(3) . . ?
C44 Ir2 C41 63.6(3) . . ?
C45 Ir2 C43 63.7(4) . . ?
C45 Ir2 C41 38.0(3) . . ?
C43A Ir2 C44A 39.2(3) . . ?
C43A Ir2 C45A 65.7(4) . . ?
C45A Ir2 C44A 39.1(3) . . ?
C41A Ir2 C43A 65.9(3) . . ?
C41A Ir2 C44A 65.8(3) . . ?
C41A Ir2 C45A 39.2(3) . . ?
C42A Ir2 C43A 39.3(2) . . ?
C42A Ir2 C44A 65.8(3) . . ?
C42A Ir2 C45A 65.9(3) . . ?
C42A Ir2 C41A 39.4(2) . . ?
C29 O1 Ir1 127.6(4) . . ?
C21 O2 Ir1 128.0(4) . . ?
C26 O3 Ir2 128.8(4) . . ?
C24 O4 Ir2 129.0(4) . . ?
C26 C25 C30 118.2(6) . . ?
C24 C25 C30 118.9(6) . . ?
C24 C25 C26 122.7(6) . . ?
C18 N2 Ir1 120.0(5) . . ?
C19 N2 Ir1 122.0(5) . . ?
C19 N2 C18 117.8(7) . . ?
C29 C30 C25 120.1(6) . . ?
C21 C30 C25 120.5(6) . . ?
C21 C30 C29 119.5(6) . . ?
C1 N1 Ir2 121.7(6) . 3_667 ?
C5 N1 Ir2 119.2(5) . 3_667 ?
C5 N1 C1 119.0(7) . . ?
O3 C26 C25 125.7(6) . . ?
O3 C26 C27 114.7(6) . . ?
C27 C26 C25 119.6(6) . . ?
O1 C29 C30 128.0(6) . . ?
O1 C29 C28 114.0(6) . . ?
C30 C29 C28 118.0(6) . . ?
O2 C21 C30 128.8(6) . . ?
O2 C21 C22 113.9(6) . . ?
C30 C21 C22 117.2(6) . . ?
O4 C24 C25 126.1(6) . . ?
O4 C24 C23 115.0(6) . . ?
C25 C24 C23 118.8(6) . . ?
N2 C18 H18 119.0 . . ?
N2 C18 C17 122.1(7) . . ?
C17 C18 H18 119.0 . . ?
C26 C27 H27 118.9 . . ?
C28 C27 C26 122.2(6) . . ?
C28 C27 H27 118.9 . . ?
C18 C17 H17 119.8 . . ?
C18 C17 C16 120.4(8) . . ?
C16 C17 H17 119.8 . . ?
C12 C11 C14 121.2(8) . . ?
C10 C11 C14 119.5(8) . . ?
C10 C11 C12 119.2(8) . . ?
C29 C28 H28 119.3 . . ?
C27 C28 C29 121.3(6) . . ?
C27 C28 H28 119.3 . . ?
C17 C16 C15 122.0(8) . . ?
C17 C16 C20 117.3(7) . . ?
C20 C16 C15 120.5(7) . . ?
C21 C22 H22 119.1 . . ?
C23 C22 C21 121.8(7) . . ?
C23 C22 H22 119.1 . . ?
C15 C14 C11 177.9(9) . . ?
N2 C19 H19 118.1 . . ?
N2 C19 C20 123.8(7) . . ?
C20 C19 H19 118.1 . . ?
C24 C23 H23 118.6 . . ?
C22 C23 C24 122.7(7) . . ?
C22 C23 H23 118.6 . . ?
C14 C15 C16 176.3(9) . . ?
H40A C40 H40B 109.5 . . ?
H40A C40 H40C 109.5 . . ?
H40B C40 H40C 109.5 . . ?
C35 C40 H40A 109.5 . . ?
C35 C40 H40B 109.5 . . ?
C35 C40 H40C 109.5 . . ?
N1 C1 H1 119.9 . . ?
N1 C1 C2 120.3(8) . . ?
C2 C1 H1 119.9 . . ?
C9 C8 C7 121.1(8) . . ?
C9 C8 C13 118.6(8) . . ?
C13 C8 C7 120.3(8) . . ?
C11 C12 H12 120.2 . . ?
C11 C12 C13 119.5(9) . . ?
C13 C12 H12 120.2 . . ?
C6 C7 C8 175.4(10) . . ?
C16 C20 H20 120.7 . . ?
C19 C20 C16 118.6(7) . . ?
C19 C20 H20 120.7 . . ?
C11 C10 H10 119.5 . . ?
C9 C10 C11 120.9(8) . . ?
C9 C10 H10 119.5 . . ?
C33 C34 Ir1 70.9(2) . . ?
C33 C34 C35 108.0 . . ?
C33 C34 C39 124.8(6) . . ?
C35 C34 Ir1 70.4(2) . . ?
C35 C34 C39 127.1(6) . . ?
C39 C34 Ir1 126.2(5) . . ?
C34 C33 Ir1 70.6(2) . . ?
C34 C33 C38 126.8(6) . . ?
C32 C33 Ir1 70.5(2) . . ?
C32 C33 C34 108.0 . . ?
C32 C33 C38 125.2(6) . . ?
C38 C33 Ir1 123.4(5) . . ?
C33 C32 Ir1 70.9(2) . . ?
C33 C32 C31 108.0 . . ?
C33 C32 C37 124.5(6) . . ?
C31 C32 Ir1 70.4(2) . . ?
C31 C32 C37 127.5(6) . . ?
C37 C32 Ir1 125.1(5) . . ?
C32 C31 Ir1 70.9(2) . . ?
C32 C31 C35 108.0 . . ?
C32 C31 C36 126.2(5) . . ?
C35 C31 Ir1 70.7(2) . . ?
C35 C31 C36 125.8(5) . . ?
C36 C31 Ir1 124.5(5) . . ?
C40 C35 Ir1 125.4(4) . . ?
C34 C35 Ir1 71.0(2) . . ?
C34 C35 C40 126.1(5) . . ?
C31 C35 Ir1 70.6(2) . . ?
C31 C35 C40 125.8(5) . . ?
C31 C35 C34 108.0 . . ?
C1 C2 H2 119.2 . . ?
C1 C2 C3 121.7(8) . . ?
C3 C2 H2 119.2 . . ?
C8 C9 H9 119.4 . . ?
C10 C9 C8 121.1(9) . . ?
C10 C9 H9 119.4 . . ?
N1 C5 H5 118.8 . . ?
N1 C5 C4 122.4(8) . . ?
C4 C5 H5 118.8 . . ?
C8 C13 C12 120.5(8) . . ?
C8 C13 H13 119.7 . . ?
C12 C13 H13 119.7 . . ?
C7 C6 C3 178.6(10) . . ?
C2 C3 C6 121.2(8) . . ?
C4 C3 C2 116.7(8) . . ?
C4 C3 C6 122.1(9) . . ?
C32 C37 H37A 109.5 . . ?
C32 C37 H37B 109.5 . . ?
C32 C37 H37C 109.5 . . ?
H37A C37 H37B 109.5 . . ?
H37A C37 H37C 109.5 . . ?
H37B C37 H37C 109.5 . . ?
C31 C36 H36A 109.5 . . ?
C31 C36 H36B 109.5 . . ?
C31 C36 H36C 109.5 . . ?
H36A C36 H36B 109.5 . . ?
H36A C36 H36C 109.5 . . ?
H36B C36 H36C 109.5 . . ?
C5 C4 H4 120.0 . . ?
C3 C4 C5 119.9(9) . . ?
C3 C4 H4 120.0 . . ?
C34 C39 H39A 109.5 . . ?
C34 C39 H39B 109.5 . . ?
C34 C39 H39C 109.5 . . ?
H39A C39 H39B 109.5 . . ?
H39A C39 H39C 109.5 . . ?
H39B C39 H39C 109.5 . . ?
C33 C38 H38A 109.5 . . ?
C33 C38 H38B 109.5 . . ?
C33 C38 H38C 109.5 . . ?
H38A C38 H38B 109.5 . . ?
H38A C38 H38C 109.5 . . ?
H38B C38 H38C 109.5 . . ?
F2 C51 F1 106.1(13) . . ?
F2 C51 F3 112.6(14) . . ?
F2 C51 S1 111.1(12) . . ?
F1 C51 S1 106.9(12) . . ?
F3 C51 F1 111.9(15) . . ?
F3 C51 S1 108.1(12) . . ?
O6 S1 C51 113.3(12) . . ?
O6 S1 O5 103.6(13) . . ?
O6 S1 O7 114.5(15) . . ?
O5 S1 C51 103.9(12) . . ?
O7 S1 C51 107.2(12) . . ?
O7 S1 O5 113.9(14) . . ?
O9 S2 S2 107.4(5) . 3_767 ?
O9 S2 O8 108.8(6) . . ?
O10 S2 S2 114.5(5) . 3_767 ?
O10 S2 O9 113.3(5) . . ?
O10 S2 O8 114.0(5) . . ?
O8 S2 S2 97.5(5) . 3_767 ?
F4 C52 F5 113.3(5) . . ?
F4 C52 F6 114.0(5) . . ?
F5 C52 F6 108.8(6) . . ?
F3A C51A F2A 104(2) . . ?
F3A C51A F1A 93.4(19) . . ?
F3A C51A S1A 127(2) . . ?
F2A C51A F1A 95(2) . . ?
F2A C51A S1A 122.0(18) . . ?
F1A C51A S1A 106.8(18) . . ?
O7A S1A C51A 100.6(13) . . ?
O7A S1A O5A 127.0(16) . . ?
O7A S1A O6A 105.8(14) . . ?
O5A S1A C51A 108.0(14) . . ?
O5A S1A O6A 111.1(14) . . ?
O6A S1A C51A 101.0(16) . . ?
C44 C43 Ir2 70.4(6) . . ?
C44 C43 C49 124.8(11) . . ?
C42 C43 Ir2 71.6(6) . . ?
C42 C43 C44 108.0 . . ?
C42 C43 C49 127.2(11) . . ?
C49 C43 Ir2 123.9(13) . . ?
C43 C44 Ir2 71.4(6) . . ?
C43 C44 C45 108.0 . . ?
C43 C44 C50 127.5(11) . . ?
C45 C44 Ir2 71.1(6) . . ?
C45 C44 C50 124.5(11) . . ?
C50 C44 Ir2 124.5(14) . . ?
C44 C45 Ir2 70.7(6) . . ?
C44 C45 C46 127.3(11) . . ?
C41 C45 Ir2 71.6(6) . . ?
C41 C45 C44 108.0 . . ?
C41 C45 C46 124.6(11) . . ?
C46 C45 Ir2 125.4(13) . . ?
C45 C41 Ir2 70.4(6) . . ?
C45 C41 C42 108.0 . . ?
C45 C41 C47 127.6(11) . . ?
C42 C41 Ir2 71.3(6) . . ?
C42 C41 C47 124.4(11) . . ?
C47 C41 Ir2 124.3(12) . . ?
C43 C42 Ir2 70.5(6) . . ?
C43 C42 C41 108.0 . . ?
C43 C42 C48 125.2(11) . . ?
C41 C42 Ir2 70.9(6) . . ?
C41 C42 C48 126.8(11) . . ?
C48 C42 Ir2 124.7(12) . . ?
C44 C50 H50A 104.9 . . ?
C44 C50 H50B 129.5 . . ?
C44 C50 H50C 92.1 . . ?
H50A C50 H50B 109.5 . . ?
H50A C50 H50C 109.4 . . ?
H50B C50 H50C 109.4 . . ?
C43 C49 H49A 109.5 . . ?
C43 C49 H49B 109.5 . . ?
C43 C49 H49C 109.5 . . ?
H49A C49 H49B 109.5 . . ?
H49A C49 H49C 109.5 . . ?
H49B C49 H49C 109.5 . . ?
C45 C46 H46A 109.5 . . ?
C45 C46 H46B 109.5 . . ?
C45 C46 H46C 109.5 . . ?
H46A C46 H46B 109.5 . . ?
H46A C46 H46C 109.5 . . ?
H46B C46 H46C 109.5 . . ?
C41 C47 H47A 104.9 . . ?
C41 C47 H47B 99.2 . . ?
C41 C47 H47C 123.4 . . ?
H47A C47 H47B 109.5 . . ?
H47A C47 H47C 109.5 . . ?
H47B C47 H47C 109.4 . . ?
C42 C48 H48A 110.7 . . ?
C42 C48 H48B 101.5 . . ?
C42 C48 H48C 115.9 . . ?
H48A C48 H48B 109.5 . . ?
H48A C48 H48C 109.5 . . ?
H48B C48 H48C 109.4 . . ?
C44A C43A Ir2 70.8(6) . . ?
C44A C43A C42A 108.0 . . ?
C44A C43A C49A 128.4(10) . . ?
C42A C43A Ir2 70.0(6) . . ?
C42A C43A C49A 123.6(10) . . ?
C49A C43A Ir2 123.6(12) . . ?
C43A C44A Ir2 70.1(6) . . ?
C43A C44A C45A 108.0 . . ?
C43A C44A C50A 125.1(10) . . ?
C45A C44A Ir2 70.4(5) . . ?
C45A C44A C50A 126.9(10) . . ?
C50A C44A Ir2 125.2(13) . . ?
C44A C45A Ir2 70.5(6) . . ?
C44A C45A C46A 125.5(10) . . ?
C41A C45A Ir2 70.0(6) . . ?
C41A C45A C44A 108.0 . . ?
C41A C45A C46A 126.5(10) . . ?
C46A C45A Ir2 123.8(12) . . ?
C45A C41A Ir2 70.8(6) . . ?
C45A C41A C42A 108.0 . . ?
C45A C41A C47A 124.8(10) . . ?
C42A C41A Ir2 70.1(6) . . ?
C42A C41A C47A 127.1(10) . . ?
C47A C41A Ir2 121.5(11) . . ?
C43A C42A Ir2 70.6(6) . . ?
C43A C42A C48A 128.6(10) . . ?
C41A C42A Ir2 70.5(6) . . ?
C41A C42A C43A 108.0 . . ?
C41A C42A C48A 123.4(10) . . ?
C48A C42A Ir2 125.7(11) . . ?
C44A C50A H50D 109.5 . . ?
C44A C50A H50E 109.5 . . ?
C44A C50A H50F 109.5 . . ?
H50D C50A H50E 109.5 . . ?
H50D C50A H50F 109.5 . . ?
H50E C50A H50F 109.5 . . ?
C43A C49A H49D 109.5 . . ?
C43A C49A H49E 109.5 . . ?
C43A C49A H49F 109.5 . . ?
H49D C49A H49E 109.5 . . ?
H49D C49A H49F 109.5 . . ?
H49E C49A H49F 109.5 . . ?
C45A C46A H46D 109.5 . . ?
C45A C46A H46E 109.5 . . ?
C45A C46A H46F 109.5 . . ?
H46D C46A H46E 109.5 . . ?
H46D C46A H46F 109.5 . . ?
H46E C46A H46F 109.5 . . ?
C41A C47A H47D 109.5 . . ?
C41A C47A H47E 109.5 . . ?
C41A C47A H47F 109.5 . . ?
H47D C47A H47E 109.5 . . ?
H47D C47A H47F 109.5 . . ?
H47E C47A H47F 109.5 . . ?
C42A C48A H48D 109.5 . . ?
C42A C48A H48E 109.5 . . ?
C42A C48A H48F 109.5 . . ?
H48D C48A H48E 109.5 . . ?
H48D C48A H48F 109.5 . . ?
H48E C48A H48F 109.5 . . ?

loop_
_geom_bond_atom_site_label_1
_geom_bond_atom_site_label_2
_geom_bond_distance
_geom_bond_site_symmetry_2
_geom_bond_publ_flag
Ir1 O1 2.071(5) . ?
Ir1 O2 2.062(5) . ?
Ir1 N2 2.117(6) . ?
Ir1 C34 2.150(5) . ?
Ir1 C33 2.154(5) . ?
Ir1 C32 2.148(5) . ?
Ir1 C31 2.142(5) . ?
Ir1 C35 2.143(5) . ?
Ir2 O3 2.062(5) . ?
Ir2 O4 2.060(5) . ?
Ir2 N1 2.103(6) 3_667 ?
Ir2 C43 2.181(16) . ?
Ir2 C44 2.168(18) . ?
Ir2 C45 2.173(17) . ?
Ir2 C41 2.190(15) . ?
Ir2 C43A 2.113(15) . ?
Ir2 C44A 2.122(17) . ?
Ir2 C45A 2.120(16) . ?
Ir2 C41A 2.110(14) . ?
Ir2 C42A 2.105(14) . ?
O1 C29 1.278(8) . ?
O2 C21 1.267(8) . ?
O3 C26 1.306(8) . ?
O4 C24 1.286(8) . ?
C25 C30 1.454(9) . ?
C25 C26 1.429(9) . ?
C25 C24 1.420(9) . ?
N2 C18 1.347(9) . ?
N2 C19 1.329(9) . ?
C30 C29 1.436(9) . ?
C30 C21 1.417(9) . ?
N1 C1 1.348(9) . ?
N1 C5 1.348(10) . ?
C26 C27 1.425(9) . ?
C29 C28 1.454(9) . ?
C21 C22 1.467(10) . ?
C24 C23 1.426(10) . ?
C18 H18 0.9500 . ?
C18 C17 1.358(10) . ?
C27 H27 0.9500 . ?
C27 C28 1.334(9) . ?
C17 H17 0.9500 . ?
C17 C16 1.387(11) . ?
C11 C14 1.417(11) . ?
C11 C12 1.394(11) . ?
C11 C10 1.379(11) . ?
C28 H28 0.9500 . ?
C16 C15 1.427(11) . ?
C16 C20 1.397(11) . ?
C22 H22 0.9500 . ?
C22 C23 1.315(10) . ?
C14 C15 1.216(10) . ?
C19 H19 0.9500 . ?
C19 C20 1.366(10) . ?
C23 H23 0.9500 . ?
C40 H40A 0.9800 . ?
C40 H40B 0.9800 . ?
C40 H40C 0.9800 . ?
C40 C35 1.501(8) . ?
C1 H1 0.9500 . ?
C1 C2 1.382(11) . ?
C8 C7 1.444(11) . ?
C8 C9 1.384(11) . ?
C8 C13 1.388(12) . ?
C12 H12 0.9500 . ?
C12 C13 1.397(11) . ?
C7 C6 1.172(11) . ?
C20 H20 0.9500 . ?
C10 H10 0.9500 . ?
C10 C9 1.364(11) . ?
C34 C33 1.4200 . ?
C34 C35 1.4200 . ?
C34 C39 1.509(10) . ?
C33 C32 1.4200 . ?
C33 C38 1.496(9) . ?
C32 C31 1.4200 . ?
C32 C37 1.523(9) . ?
C31 C35 1.4200 . ?
C31 C36 1.520(9) . ?
C2 H2 0.9500 . ?
C2 C3 1.396(12) . ?
C9 H9 0.9500 . ?
C5 H5 0.9500 . ?
C5 C4 1.382(12) . ?
C13 H13 0.9500 . ?
C6 C3 1.412(11) . ?
C3 C4 1.381(11) . ?
C37 H37A 0.9800 . ?
C37 H37B 0.9800 . ?
C37 H37C 0.9800 . ?
C36 H36A 0.9800 . ?
C36 H36B 0.9800 . ?
C36 H36C 0.9800 . ?
C4 H4 0.9500 . ?
C39 H39A 0.9800 . ?
C39 H39B 0.9800 . ?
C39 H39C 0.9800 . ?
C38 H38A 0.9800 . ?
C38 H38B 0.9800 . ?
C38 H38C 0.9800 . ?
C51 F2 1.312(12) . ?
C51 F1 1.344(12) . ?
C51 F3 1.331(12) . ?
C51 S1 1.788(17) . ?
S1 O6 1.403(13) . ?
S1 O5 1.442(12) . ?
S1 O7 1.412(12) . ?
S2 S2 1.705(9) 3_767 ?
S2 O9 1.400(8) . ?
S2 O10 1.339(7) . ?
S2 O8 1.487(8) . ?
C52 F4 1.339(7) . ?
C52 F5 1.400(8) . ?
C52 F6 1.487(8) . ?
O7A S1A 1.401(17) . ?
C51A F3A 1.24(2) . ?
C51A F2A 1.34(3) . ?
C51A F1A 1.46(3) . ?
C51A S1A 1.66(3) . ?
S1A O5A 1.41(2) . ?
S1A O6A 1.45(2) . ?
C43 C44 1.4200 . ?
C43 C42 1.4200 . ?
C43 C49 1.500(14) . ?
C44 C45 1.4200 . ?
C44 C50 1.510(13) . ?
C45 C41 1.4200 . ?
C45 C46 1.498(13) . ?
C41 C42 1.4200 . ?
C41 C47 1.504(14) . ?
C42 C48 1.519(13) . ?
C50 H50A 0.9800 . ?
C50 H50B 0.9801 . ?
C50 H50C 0.9807 . ?
C49 H49A 0.9800 . ?
C49 H49B 0.9800 . ?
C49 H49C 0.9800 . ?
C46 H46A 0.9800 . ?
C46 H46B 0.9800 . ?
C46 H46C 0.9800 . ?
C47 H47A 0.9797 . ?
C47 H47B 0.9803 . ?
C47 H47C 0.9801 . ?
C48 H48A 0.9800 . ?
C48 H48B 0.9800 . ?
C48 H48C 0.9799 . ?
C43A C44A 1.4200 . ?
C43A C42A 1.4200 . ?
C43A C49A 1.495(13) . ?
C44A C45A 1.4200 . ?
C44A C50A 1.494(13) . ?
C45A C41A 1.4200 . ?
C45A C46A 1.504(13) . ?
C41A C42A 1.4200 . ?
C41A C47A 1.505(13) . ?
C42A C48A 1.511(12) . ?
C50A H50D 0.9800 . ?
C50A H50E 0.9800 . ?
C50A H50F 0.9800 . ?
C49A H49D 0.9800 . ?
C49A H49E 0.9800 . ?
C49A H49F 0.9800 . ?
C46A H46D 0.9800 . ?
C46A H46E 0.9800 . ?
C46A H46F 0.9800 . ?
C47A H47D 0.9800 . ?
C47A H47E 0.9800 . ?
C47A H47F 0.9800 . ?
C48A H48D 0.9800 . ?
C48A H48E 0.9800 . ?
C48A H48F 0.9800 . ?

loop_
_geom_torsion_atom_site_label_1
_geom_torsion_atom_site_label_2
_geom_torsion_atom_site_label_3
_geom_torsion_atom_site_label_4
_geom_torsion
_geom_torsion_site_symmetry_1
_geom_torsion_site_symmetry_2
_geom_torsion_site_symmetry_3
_geom_torsion_site_symmetry_4
_geom_torsion_publ_flag
Ir1 O1 C29 C30 7.9(10) . . . . ?
Ir1 O1 C29 C28 -171.4(4) . . . . ?
Ir1 O2 C21 C30 -8.2(11) . . . . ?
Ir1 O2 C21 C22 170.8(5) . . . . ?
Ir1 N2 C18 C17 -172.5(6) . . . . ?
Ir1 N2 C19 C20 172.2(6) . . . . ?
Ir1 C34 C33 C32 -60.9(2) . . . . ?
Ir1 C34 C33 C38 117.8(7) . . . . ?
Ir1 C34 C35 C40 -120.5(6) . . . . ?
Ir1 C34 C35 C31 61.2(2) . . . . ?
Ir1 C33 C32 C31 -61.0(2) . . . . ?
Ir1 C33 C32 C37 120.1(6) . . . . ?
Ir1 C32 C31 C35 -61.3(2) . . . . ?
Ir1 C32 C31 C36 119.3(6) . . . . ?
Ir1 C31 C35 C40 120.2(6) . . . . ?
Ir1 C31 C35 C34 -61.5(2) . . . . ?
Ir2 O3 C26 C25 1.8(9) . . . . ?
Ir2 O3 C26 C27 -175.4(4) . . . . ?
Ir2 O4 C24 C25 11.9(11) . . . . ?
Ir2 O4 C24 C23 -169.9(5) . . . . ?
Ir2 N1 C1 C2 175.5(6) 3_667 . . . ?
Ir2 N1 C5 C4 -176.9(7) 3_667 . . . ?
Ir2 C43 C44 C45 62.1(6) . . . . ?
Ir2 C43 C44 C50 -119.7(19) . . . . ?
Ir2 C43 C42 C41 -61.4(6) . . . . ?
Ir2 C43 C42 C48 119.4(16) . . . . ?
Ir2 C44 C45 C41 62.3(6) . . . . ?
Ir2 C44 C45 C46 -120.3(17) . . . . ?
Ir2 C45 C41 C42 61.7(6) . . . . ?
Ir2 C45 C41 C47 -118.7(16) . . . . ?
Ir2 C41 C42 C43 61.1(6) . . . . ?
Ir2 C41 C42 C48 -119.6(16) . . . . ?
Ir2 C43A C44A C45A 60.4(5) . . . . ?
Ir2 C43A C44A C50A -119.6(17) . . . . ?
Ir2 C43A C42A C41A -60.9(6) . . . . ?
Ir2 C43A C42A C48A 120.7(15) . . . . ?
Ir2 C44A C45A C41A 60.2(5) . . . . ?
Ir2 C44A C45A C46A -118.2(15) . . . . ?
Ir2 C45A C41A C42A 60.6(6) . . . . ?
Ir2 C45A C41A C47A -115.5(14) . . . . ?
Ir2 C41A C42A C43A 61.0(6) . . . . ?
Ir2 C41A C42A C48A -120.5(14) . . . . ?
O1 C29 C28 C27 174.8(6) . . . . ?
O2 C21 C22 C23 -176.9(8) . . . . ?
O3 C26 C27 C28 -176.2(6) . . . . ?
O4 C24 C23 C22 -178.2(8) . . . . ?
C25 C30 C29 O1 -178.0(6) . . . . ?
C25 C30 C29 C28 1.3(9) . . . . ?
C25 C30 C21 O2 178.1(7) . . . . ?
C25 C30 C21 C22 -0.9(10) . . . . ?
C25 C26 C27 C28 6.5(10) . . . . ?
C25 C24 C23 C22 0.1(12) . . . . ?
N2 C18 C17 C16 -2.1(12) . . . . ?
N2 C19 C20 C16 2.5(12) . . . . ?
C30 C25 C26 O3 173.5(6) . . . . ?
C30 C25 C26 C27 -9.5(9) . . . . ?
C30 C25 C24 O4 179.3(6) . . . . ?
C30 C25 C24 C23 1.2(10) . . . . ?
C30 C29 C28 C27 -4.6(10) . . . . ?
C30 C21 C22 C23 2.2(11) . . . . ?
N1 C1 C2 C3 0.2(13) . . . . ?
N1 C5 C4 C3 2.4(14) . . . . ?
C26 C25 C30 C29 5.6(9) . . . . ?
C26 C25 C30 C21 -175.6(6) . . . . ?
C26 C25 C24 O4 -6.1(11) . . . . ?
C26 C25 C24 C23 175.8(7) . . . . ?
C26 C27 C28 C29 0.8(11) . . . . ?
C29 C30 C21 O2 -3.1(11) . . . . ?
C29 C30 C21 C22 177.9(6) . . . . ?
C21 C30 C29 O1 3.2(10) . . . . ?
C21 C30 C29 C28 -177.5(6) . . . . ?
C21 C22 C23 C24 -1.8(13) . . . . ?
C24 C25 C30 C29 -179.5(6) . . . . ?
C24 C25 C30 C21 -0.8(9) . . . . ?
C24 C25 C26 O3 -1.1(10) . . . . ?
C24 C25 C26 C27 175.9(6) . . . . ?
C18 N2 C19 C20 -2.4(11) . . . . ?
C18 C17 C16 C15 179.1(8) . . . . ?
C18 C17 C16 C20 2.0(12) . . . . ?
C17 C16 C20 C19 -2.2(11) . . . . ?
C11 C12 C13 C8 -1.0(12) . . . . ?
C11 C10 C9 C8 -0.8(13) . . . . ?
C14 C11 C12 C13 -177.0(7) . . . . ?
C14 C11 C10 C9 177.9(7) . . . . ?
C19 N2 C18 C17 2.2(11) . . . . ?
C15 C16 C20 C19 -179.3(7) . . . . ?
C1 N1 C5 C4 -1.2(13) . . . . ?
C1 C2 C3 C6 178.7(8) . . . . ?
C1 C2 C3 C4 1.0(13) . . . . ?
C12 C11 C10 C9 -1.9(12) . . . . ?
C7 C8 C9 C10 -177.8(8) . . . . ?
C7 C8 C13 C12 178.8(7) . . . . ?
C10 C11 C12 C13 2.7(11) . . . . ?
C34 C33 C32 Ir1 61.0(2) . . . . ?
C34 C33 C32 C31 0.0 . . . . ?
C34 C33 C32 C37 -178.9(7) . . . . ?
C33 C34 C35 Ir1 -61.2(2) . . . . ?
C33 C34 C35 C40 178.3(7) . . . . ?
C33 C34 C35 C31 0.0 . . . . ?
C33 C32 C31 Ir1 61.3(2) . . . . ?
C33 C32 C31 C35 0.0 . . . . ?
C33 C32 C31 C36 -179.4(7) . . . . ?
C32 C31 C35 Ir1 61.5(2) . . . . ?
C32 C31 C35 C40 -178.3(6) . . . . ?
C32 C31 C35 C34 0.0 . . . . ?
C35 C34 C33 Ir1 60.9(2) . . . . ?
C35 C34 C33 C32 0.0 . . . . ?
C35 C34 C33 C38 178.7(7) . . . . ?
C2 C3 C4 C5 -2.2(13) . . . . ?
C9 C8 C13 C12 -1.6(12) . . . . ?
C5 N1 C1 C2 -0.1(12) . . . . ?
C13 C8 C9 C10 2.5(12) . . . . ?
C6 C3 C4 C5 -179.9(8) . . . . ?
C37 C32 C31 Ir1 -119.8(6) . . . . ?
C37 C32 C31 C35 178.9(7) . . . . ?
C37 C32 C31 C36 -0.5(9) . . . . ?
C36 C31 C35 Ir1 -119.1(6) . . . . ?
C36 C31 C35 C40 1.1(8) . . . . ?
C36 C31 C35 C34 179.4(7) . . . . ?
C39 C34 C33 Ir1 -121.3(7) . . . . ?
C39 C34 C33 C32 177.8(7) . . . . ?
C39 C34 C33 C38 -3.5(9) . . . . ?
C39 C34 C35 Ir1 121.1(7) . . . . ?
C39 C34 C35 C40 0.6(9) . . . . ?
C39 C34 C35 C31 -177.7(8) . . . . ?
C38 C33 C32 Ir1 -117.8(6) . . . . ?
C38 C33 C32 C31 -178.7(7) . . . . ?
C38 C33 C32 C37 2.3(9) . . . . ?
F2 C51 S1 O6 64.9(16) . . . . ?
F2 C51 S1 O5 -46.8(15) . . . . ?
F2 C51 S1 O7 -167.8(14) . . . . ?
F1 C51 S1 O6 -179.7(14) . . . . ?
F1 C51 S1 O5 68.6(14) . . . . ?
F1 C51 S1 O7 -52.4(15) . . . . ?
F3 C51 S1 O6 -59.1(15) . . . . ?
F3 C51 S1 O5 -170.8(13) . . . . ?
F3 C51 S1 O7 68.2(14) . . . . ?
F3A C51A S1A O7A 176(3) . . . . ?
F3A C51A S1A O5A 41(3) . . . . ?
F3A C51A S1A O6A -76(3) . . . . ?
F2A C51A S1A O7A -39(3) . . . . ?
F2A C51A S1A O5A -174(2) . . . . ?
F2A C51A S1A O6A 69(2) . . . . ?
F1A C51A S1A O7A 68(2) . . . . ?
F1A C51A S1A O5A -67.1(19) . . . . ?
F1A C51A S1A O6A 176.2(16) . . . . ?
C43 C44 C45 Ir2 -62.3(6) . . . . ?
C43 C44 C45 C41 0.0 . . . . ?
C43 C44 C45 C46 177(2) . . . . ?
C44 C43 C42 Ir2 61.4(6) . . . . ?
C44 C43 C42 C41 0.0 . . . . ?
C44 C43 C42 C48 -179.3(18) . . . . ?
C44 C45 C41 Ir2 -61.7(6) . . . . ?
C44 C45 C41 C42 0.0 . . . . ?
C44 C45 C41 C47 179.6(19) . . . . ?
C45 C41 C42 Ir2 -61.1(6) . . . . ?
C45 C41 C42 C43 0.0 . . . . ?
C45 C41 C42 C48 179.2(19) . . . . ?
C42 C43 C44 Ir2 -62.1(6) . . . . ?
C42 C43 C44 C45 0.0 . . . . ?
C42 C43 C44 C50 178(2) . . . . ?
C50 C44 C45 Ir2 119.4(18) . . . . ?
C50 C44 C45 C41 -178(2) . . . . ?
C50 C44 C45 C46 -1(2) . . . . ?
C49 C43 C44 Ir2 118.3(17) . . . . ?
C49 C43 C44 C45 -179.6(19) . . . . ?
C49 C43 C44 C50 -1(2) . . . . ?
C49 C43 C42 Ir2 -119.0(18) . . . . ?
C49 C43 C42 C41 180(2) . . . . ?
C49 C43 C42 C48 0(2) . . . . ?
C46 C45 C41 Ir2 120.8(17) . . . . ?
C46 C45 C41 C42 -177.5(19) . . . . ?
C46 C45 C41 C47 2(2) . . . . ?
C47 C41 C42 Ir2 119.2(15) . . . . ?
C47 C41 C42 C43 -179.7(18) . . . . ?
C47 C41 C42 C48 0(2) . . . . ?
C43A C44A C45A Ir2 -60.2(5) . . . . ?
C43A C44A C45A C41A 0.0 . . . . ?
C43A C44A C45A C46A -178.4(18) . . . . ?
C44A C43A C42A Ir2 60.9(6) . . . . ?
C44A C43A C42A C41A 0.0 . . . . ?
C44A C43A C42A C48A -178.4(18) . . . . ?
C44A C45A C41A Ir2 -60.6(6) . . . . ?
C44A C45A C41A C42A 0.0 . . . . ?
C44A C45A C41A C47A -176.1(17) . . . . ?
C45A C41A C42A Ir2 -61.0(6) . . . . ?
C45A C41A C42A C43A 0.0 . . . . ?
C45A C41A C42A C48A 178.5(17) . . . . ?
C42A C43A C44A Ir2 -60.4(5) . . . . ?
C42A C43A C44A C45A 0.0 . . . . ?
C42A C43A C44A C50A 180(2) . . . . ?
C50A C44A C45A Ir2 119.8(17) . . . . ?
C50A C44A C45A C41A -180(2) . . . . ?
C50A C44A C45A C46A 2(2) . . . . ?
C49A C43A C44A Ir2 118.2(17) . . . . ?
C49A C43A C44A C45A 178.6(19) . . . . ?
C49A C43A C44A C50A -1(2) . . . . ?
C49A C43A C42A Ir2 -117.8(16) . . . . ?
C49A C43A C42A C41A -178.7(18) . . . . ?
C49A C43A C42A C48A 3(2) . . . . ?
C46A C45A C41A Ir2 117.8(16) . . . . ?
C46A C45A C41A C42A 178.4(18) . . . . ?
C46A C45A C41A C47A 2(2) . . . . ?
C47A C41A C42A Ir2 115.0(15) . . . . ?
C47A C41A C42A C43A 176.0(17) . . . . ?
C47A C41A C42A C48A -5(2) . . . . ?

loop_
_smtbx_masks_void_nr
_smtbx_masks_void_average_x
_smtbx_masks_void_average_y
_smtbx_masks_void_average_z
_smtbx_masks_void_volume
_smtbx_masks_void_count_electrons
_smtbx_masks_void_content
1 0.000 0.000 0.000 110.6 18.9 '0.28 CF3SO3'
2 0.000 0.500 0.500 110.6 18.9 '0.28 CF3SO3'
3 0.500 -0.098 -0.686 1329.7 373.4 '5.2 CF3SO3'
